data_1552298
loop_
_publ_author_name
'Falvello, Larry'
'Lotti, Paolo'
'Massera, Chiara'
'Tarantino, Serena C.'
'Zema, Michele'
'Puschmann, Horst'
'Agbahoungbata, Marielle Y.'
'Andreo, Jacopo'
'Sahadevan, Suchithra Ashoka'
'Bismuto, Alessandro'
'Bonfant, Giulia'
'Bonou, Sourou A. S.'
'Carraro, Claudia'
'Zotti, Marta De'
'di Biase, Armando'
'Fantini, Riccardo'
'Ferraboschi, Ilaria'
'Custodio, Jean Marcos Ferreira'
'Frigerio, Matteo'
'Gallo, Gianpiero'
'Gjyli, Silvana'
'Goudjil, Meriem'
'Igoa, Fernando'
'Kahveci, Enver'
'Kalienko, Maksim'
'Lorenzon, Sofia'
'Macera, Ludovico'
'Fajardo, Joaqun Joaqun Manrique'
'Nushi, Enida'
'Ouaatta, Said'
'Parisi, Emmanuele'
'Pasqualetto, Leonardo'
'Pesko, Edyta'
'Pierri, Giovanni'
'Pinalli, Roberta'
'Poppe, Romy'
'Santoro, Antonio'
'Smirnova, Ekaterina'
'Sorbara, Simona'
'Tensi, Leonardo'
'Tusha, Gers'

_publ_section_title
;
 Poly[(\m~4~-phenylphosphonato)zinc(II)]
;
_journal_coeditor_code HB4317
_journal_issue 9
_journal_name_full IUCrData
_journal_page_first x191222
_journal_paper_doi 10.1107/S2414314619012227
_journal_volume 4
_journal_year 2019
_chemical_formula_iupac '[Zn (C6 H5 O3 P)]'
_chemical_formula_moiety 'C6 H5 O3 P Zn'
_chemical_formula_sum 'C6 H5 O3 P Zn'
_chemical_formula_weight 221.474
_chemical_name_systematic
;
Poly[(\m~4~-phenylphosphonato)zinc(II)]
;
_space_group_crystal_system monoclinic
_space_group_IT_number 14
_space_group_name_Hall '-P 2ybc'
_space_group_name_H-M_alt 'P 1 21/c 1'
_symmetry_space_group_name_Hall '-P 2ybc'
_symmetry_space_group_name_H-M 'P 1 21/c 1'
_atom_sites_solution_primary iterative
_audit_creation_method
;
Olex2 1.3-alpha
(compiled 2019.08.16 svn.r3652 for OlexSys, GUI svn.r5895)
;
_cell_angle_alpha 90
_cell_angle_beta 105.816(2)
_cell_angle_gamma 90
_cell_formula_units_Z 4
_cell_length_a 14.8549(8)
_cell_length_b 5.1581(3)
_cell_length_c 10.5471(6)
_cell_measurement_reflns_used 1658
_cell_measurement_temperature 149.98
_cell_measurement_theta_max 74.777
_cell_measurement_theta_min 6.193
_cell_volume 777.56(8)
_computing_cell_refinement
;
SAINT (Bruker, 2008)
;
_computing_data_collection
;
APEX2 (Bruker, 2008)
;
_computing_data_reduction
;
SAINT (Bruker, 2008)
;
_computing_molecular_graphics
;
Mercury (Macrae et al., 2006)
;
_computing_publication_material
;
<i>OLEX2</i> (Dolomanov <i>et al.</i>,  2009)
;
_computing_structure_refinement
;
<i>olex2.refine</i> (Bourhis <i>et al.</i>,  2015)
;
_computing_structure_solution
;
<i>olex2.solve</i> (Bourhis <i>et al.</i>,  2015)
;
_diffrn_ambient_temperature 149.98
_diffrn_measured_fraction_theta_full 0.9891
_diffrn_measured_fraction_theta_max 0.9891
_diffrn_measurement_device_type 'Bruker D8 Venture PhotonII'
_diffrn_measurement_method 'phi & omega scan'
_diffrn_radiation_type 'Cu K\a'
_diffrn_radiation_wavelength 1.54178
_diffrn_reflns_av_R_equivalents 0
_diffrn_reflns_limit_h_max 17
_diffrn_reflns_limit_h_min -18
_diffrn_reflns_limit_k_max 6
_diffrn_reflns_limit_k_min -6
_diffrn_reflns_limit_l_max 12
_diffrn_reflns_limit_l_min 0
_diffrn_reflns_number 1897
_diffrn_reflns_theta_full 72.6793
_diffrn_reflns_theta_max 72.68
_diffrn_reflns_theta_min 6.19
_exptl_absorpt_coefficient_mu 5.982
_exptl_absorpt_correction_T_max 0.7536
_exptl_absorpt_correction_T_min 0.5577
_exptl_absorpt_correction_type multi-scan
_exptl_absorpt_process_details
;
(SADABS; Bruker, 2008)
;
_exptl_crystal_colour 'light yellow'
_exptl_crystal_density_diffrn 1.892
_exptl_crystal_description prismatic
_exptl_crystal_F_000 436.050
_exptl_crystal_size_max 0.10
_exptl_crystal_size_mid 0.08
_exptl_crystal_size_min 0.07
_refine_diff_density_max 1.2276
_refine_diff_density_min -1.0758
_refine_ls_goodness_of_fit_ref 1.0378
_refine_ls_hydrogen_treatment constr
_refine_ls_matrix_type full
_refine_ls_number_constraints 21
_refine_ls_number_parameters 138
_refine_ls_number_reflns 1544
_refine_ls_number_restraints 144
_refine_ls_restrained_S_all 0.9884
_refine_ls_R_factor_all 0.0457
_refine_ls_R_factor_gt 0.0449
_refine_ls_shift/su_max 0.0004
_refine_ls_shift/su_mean 0.0000
_refine_ls_structure_factor_coef Fsqd
_refine_ls_weighting_details 'w=1/[\s^2^(Fo^2^)+(0.0246P)^2^+7.9936P] where P=(Fo^2^+2Fc^2^)/3'
_refine_ls_weighting_scheme calc
_refine_ls_wR_factor_gt 0.1205
_refine_ls_wR_factor_ref 0.1210
_reflns_number_gt 1498
_reflns_number_total 1544
_reflns_threshold_expression I>2\s(I)
_cod_data_source_file hb4317sup1.cif
_cod_data_source_block global
_cod_database_code 1552298

loop_
_space_group_symop_id
_space_group_symop_operation_xyz
1 x,y,z
2 -x,y+1/2,-z+1/2
3 -x,-y,-z
4 x,-y-1/2,z-1/2

loop_
_atom_site_type_symbol
_atom_site_label
_atom_site_fract_x
_atom_site_fract_y
_atom_site_fract_z
_atom_site_U_iso_or_equiv
_atom_site_adp_type
_atom_site_occupancy
_atom_site_disorder_group
Zn Zn1 0.49966(5) 0.70559(13) 0.64634(6) 0.0168(2) Uani 1.000000 .
P P1 0.38324(9) 0.7695(3) 0.35527(12) 0.0175(3) Uani 1.000000 .
O O3 0.4428(2) 0.6262(7) 0.2757(3) 0.0212(7) Uani 1.000000 .
O O2 0.4026(3) 1.0576(8) 0.3577(4) 0.0263(8) Uani 1.000000 .
O O1 0.4016(2) 0.6435(8) 0.4888(3) 0.0233(8) Uani 1.000000 .
C c4 0.0722(4) 0.6776(16) 0.1495(7) 0.0451(16) Uani 1.000000 .
H H4a 0.0075(4) 0.6593(16) 0.1062(7) 0.054(2) Uiso 0.498(9) 1
H H4b 0.0074(4) 0.6583(16) 0.1066(7) 0.054(2) Uiso 0.502(9) 2
C C1 0.2618(3) 0.7270(11) 0.2715(5) 0.0215(10) Uani 1.000000 .
C C2A 0.2065(8) 0.945(3) 0.2247(12) 0.036(3) Uani 0.498(9) 1
H H2A 0.2339(8) 1.112(3) 0.2334(12) 0.043(3) Uiso 0.498(9) 1
C C5A 0.1266(10) 0.459(3) 0.1968(17) 0.053(4) Uani 0.498(9) 1
H H5A 0.0988(10) 0.292(3) 0.1875(17) 0.063(4) Uiso 0.498(9) 1
C C3B 0.1330(9) 0.725(3) 0.0761(13) 0.045(3) Uani 0.502(9) 2
H H3B 0.1099(9) 0.743(3) -0.0167(13) 0.054(4) Uiso 0.502(9) 2
C C6B 0.1990(8) 0.681(3) 0.3468(12) 0.037(3) Uani 0.502(9) 2
H H6B 0.2215(8) 0.665(3) 0.4398(12) 0.044(4) Uiso 0.502(9) 2
C C3A 0.1118(9) 0.914(3) 0.1656(15) 0.050(4) Uani 0.498(9) 1
H H3A 0.0741(9) 1.062(3) 0.1359(15) 0.060(4) Uiso 0.498(9) 1
C C6A 0.2220(9) 0.488(3) 0.2578(15) 0.041(3) Uani 0.498(9) 1
H H6A 0.2593(9) 0.340(3) 0.2899(15) 0.049(4) Uiso 0.498(9) 1
C C2B 0.2298(8) 0.746(3) 0.1361(11) 0.034(3) Uani 0.502(9) 2
H H2B 0.2722(8) 0.772(3) 0.0843(11) 0.041(3) Uiso 0.502(9) 2
C C5B 0.1028(9) 0.658(3) 0.2850(14) 0.047(3) Uani 0.502(9) 2
H H5B 0.0597(9) 0.629(3) 0.3355(14) 0.056(4) Uiso 0.502(9) 2

loop_
_atom_site_aniso_label
_atom_site_aniso_U_11
_atom_site_aniso_U_22
_atom_site_aniso_U_33
_atom_site_aniso_U_12
_atom_site_aniso_U_13
_atom_site_aniso_U_23
Zn1 0.0222(3) 0.0162(4) 0.0129(3) -0.0007(3) 0.0061(3) 0.0004(2)
P1 0.0189(6) 0.0221(6) 0.0123(5) -0.0009(5) 0.0056(5) -0.0003(5)
O3 0.0247(17) 0.0233(18) 0.0164(16) 0.0013(14) 0.0069(14) 0.0014(14)
O2 0.0238(17) 0.028(2) 0.029(2) -0.0011(15) 0.0114(15) -0.0033(16)
O1 0.0227(17) 0.033(2) 0.0151(16) -0.0046(15) 0.0059(13) 0.0025(15)
c4 0.022(3) 0.059(4) 0.048(4) -0.002(3) 0.000(2) -0.006(3)
C1 0.020(2) 0.028(3) 0.017(2) -0.0016(18) 0.0051(18) -0.0021(19)
C2A 0.031(5) 0.040(6) 0.034(6) 0.003(3) 0.002(4) 0.004(4)
C5A 0.031(6) 0.050(7) 0.071(9) -0.008(4) 0.004(4) -0.006(5)
C3B 0.030(6) 0.069(9) 0.028(6) -0.002(4) -0.005(3) -0.003(4)
C6B 0.027(5) 0.059(8) 0.026(5) -0.004(4) 0.010(3) 0.001(4)
C3A 0.029(6) 0.060(8) 0.054(8) 0.003(4) 0.000(4) -0.001(4)
C6A 0.030(6) 0.032(6) 0.059(8) -0.004(3) 0.008(4) -0.003(4)
C2B 0.032(5) 0.055(7) 0.013(4) -0.003(4) 0.003(3) 0.001(4)
C5B 0.022(5) 0.069(9) 0.048(6) -0.004(4) 0.010(4) 0.002(4)

loop_
_atom_type_symbol
_atom_type_scat_Cromer_Mann_a1
_atom_type_scat_Cromer_Mann_a2
_atom_type_scat_Cromer_Mann_a3
_atom_type_scat_Cromer_Mann_a4
_atom_type_scat_Cromer_Mann_b1
_atom_type_scat_Cromer_Mann_b2
_atom_type_scat_Cromer_Mann_b3
_atom_type_scat_Cromer_Mann_b4
_atom_type_scat_Cromer_Mann_c
_atom_type_scat_dispersion_source
_atom_type_scat_dispersion_real
_atom_type_scat_dispersion_imag
_atom_type_scat_source
H 0.49300 0.32291 0.14019 0.04081 10.51090 26.12570 3.14236 57.79970 0.0030380000826 'Henke, Gullikson and Davis, At. Data and Nucl. Data Tables, 1993, 54, 2' 0.00000 0.00000 'International Tables'
C 2.31000 1.02000 1.58860 0.86500 20.84390 10.20750 0.56870 51.65120 0.215599998832 'Henke, Gullikson and Davis, At. Data and Nucl. Data Tables, 1993, 54, 2' 0.01920 0.00962 'nternational Tables '
Zn 14.07430 7.03180 5.16520 2.41000 3.26550 0.23330 10.31630 58.70970 1.30410003662 'Henke, Gullikson and Davis, At. Data and Nucl. Data Tables, 1993, 54, 2' -1.55644 0.70457 'International Tables'
O 3.04850 2.28680 1.54630 0.86700 13.27710 5.70110 0.32390 32.90890 0.250800013542 'Henke, Gullikson and Davis, At. Data and Nucl. Data Tables, 1993, 54, 2' 0.05239 0.03376 'International Tables V'
P 6.43450 4.17910 1.78000 1.49080 1.90670 27.15700 0.52600 68.16450 1.11489999294 'Henke, Gullikson and Davis, At. Data and Nucl. Data Tables, 1993, 54, 2' 0.30359 0.43700 'International Tables Vo'

loop_
_geom_angle_atom_site_label_1
_geom_angle_atom_site_label_2
_geom_angle_atom_site_label_3
_geom_angle_site_symmetry_1
_geom_angle_site_symmetry_3
_geom_angle
O2 Zn1 O3 3_676 3_666 108.46(16)
O2 Zn1 O3 3_676 4_576 101.79(16)
O1 Zn1 O3 . 3_666 110.74(16)
O1 Zn1 O3 . 4_576 107.71(15)
O1 Zn1 O2 . 3_676 119.43(16)
O2 P1 O3 . . 110.0(2)
O1 P1 O3 . . 108.2(2)
O1 P1 O2 . . 115.0(2)
C1 P1 O3 . . 108.6(2)
C1 P1 O2 . . 106.8(2)
C1 P1 O1 . . 108.0(2)
P1 O3 Zn1 . 4_575 124.8(2)
P1 O3 Zn1 . 3_666 115.35(19)
P1 O2 Zn1 . 3_676 140.5(2)
P1 O1 Zn1 . . 129.8(2)
C5A c4 H4a . . 120.1(7)
C3B c4 H4b . . 119.4(6)
C3A c4 H4a . . 120.1(7)
C3A c4 C5A . . 119.7(9)
C5B c4 H4b . . 119.4(6)
C5B c4 C3B . . 121.3(8)
C6A C1 C2A . . 119.7(8)
C2B C1 C6B . . 120.3(8)
C3A C2A H2A . . 120.2(9)
C6A C5A H5A . . 120.2(9)
C2B C3B H3B . . 119.6(7)
C5B C6B H6B . . 119.9(8)
H3A C3A C2A . . 119.4(9)
H6A C6A C5A . . 119.9(9)
H2B C2B C3B . . 120.6(7)
H5B C5B C6B . . 120.6(8)

loop_
_geom_bond_atom_site_label_1
_geom_bond_atom_site_label_2
_geom_bond_site_symmetry_2
_geom_bond_distance
_geom_bond_publ_flag
Zn1 O1 . 1.914(4) yes
Zn1 O2 3_676 1.907(4) yes
Zn1 O3 4_576 1.989(4) yes
Zn1 O3 3_666 1.988(4) yes
P1 O1 . 1.507(4) yes
P1 O2 . 1.513(4) yes
P1 O3 . 1.561(4) yes
P1 C1 . 1.793(5) ?
c4 C5A . 1.397(18) ?
c4 C3B . 1.362(16) ?
c4 C3A . 1.343(18) ?
c4 C5B . 1.380(16) ?
C1 C2A . 1.398(14) ?
C1 C6B . 1.401(13) ?
C1 C6A . 1.358(14) ?
C1 C2B . 1.380(12) ?
C2A H2A . 0.9500 ?
C2A C3A . 1.384(18) ?
C5A H5A . 0.9500 ?
C5A C6A . 1.396(18) ?
C3B H3B . 0.9500 ?
C3B C2B . 1.408(16) ?
C6B H6B . 0.9500 ?
C6B C5B . 1.404(17) ?
C3A H3A . 0.9500 ?
C6A H6A . 0.9500 ?
C2B H2B . 0.9500 ?
C5B H5B . 0.9500 ?

loop_
_geom_hbond_atom_site_label_D
_geom_hbond_atom_site_label_H
_geom_hbond_atom_site_label_A
_geom_hbond_site_symmetry_D
_geom_hbond_site_symmetry_H
_geom_hbond_site_symmetry_A
_geom_hbond_distance_DH
_geom_hbond_distance_HA
_geom_hbond_distance_DA
_geom_hbond_angle_DHA
_geom_hbond_publ_flag
C2B H2B O1 1_555 1_555 4_575 0.95 2.45 3.378(13) 170 yes

loop_
_geom_torsion_atom_site_label_1
_geom_torsion_atom_site_label_2
_geom_torsion_atom_site_label_3
_geom_torsion_atom_site_label_4
_geom_torsion_site_symmetry_1
_geom_torsion
Zn1 O3 P1 O2 3_666 138.3(2)
Zn1 O3 P1 O2 4_575 -19.8(3)
Zn1 O3 P1 O1 4_575 -146.2(2)
Zn1 O3 P1 O1 3_666 12.0(3)
Zn1 O3 P1 C1 3_666 -105.1(3)
Zn1 O3 P1 C1 4_575 96.7(3)
Zn1 O2 P1 O3 3_676 -29.8(4)
Zn1 O2 P1 O1 3_676 92.6(4)
Zn1 O2 P1 C1 3_676 -147.5(4)
Zn1 O1 P1 O3 . 85.0(3)
Zn1 O1 P1 O2 . -38.3(4)
Zn1 O1 P1 C1 . -157.5(3)

loop_
_twin_individual_id
_twin_individual_mass_fraction_refined
_twin_individual_twin_matrix_11
_twin_individual_twin_matrix_12
_twin_individual_twin_matrix_13
_twin_individual_twin_matrix_21
_twin_individual_twin_matrix_22
_twin_individual_twin_matrix_23
_twin_individual_twin_matrix_31
_twin_individual_twin_matrix_32
_twin_individual_twin_matrix_33
1 0.758(6) 1 0 0 0 1 0 0 0 1
2 0.242(6) -1 0 -0.768 0 -1 0 0 0 1
